data_7105493
loop_
_publ_author_name
'Kono, Takahiro'
'Kumaki, Daisuke'
'Nishida, Jun-ichi'
'Tokito, Shizuo'
'Yamashita, Yoshiro'

_publ_section_title
;
 Dithienylbenzobis(thiadiazole) based organic semiconductors with low
 LUMO levels and narrow energy gaps
;
_journal_issue 19
_journal_name_full 'Chemical Communications'
_journal_page_first 3265
_journal_page_last 3267
_journal_paper_doi 10.1039/b925151k
_journal_volume 46
_journal_year 2010
_chemical_formula_moiety 'C22 H10 N4 S4 '
_chemical_formula_sum 'C22 H10 N4 S4'
_chemical_formula_weight 458.59
_space_group_IT_number 19
_symmetry_cell_setting orthorhombic
_symmetry_Int_Tables_number 19
_symmetry_space_group_name_Hall 'P 2ac 2ab'
_symmetry_space_group_name_H-M 'P 21 21 21'
_cell_angle_alpha 90.0000
_cell_angle_beta 90.0000
_cell_angle_gamma 90.0000
_cell_formula_units_Z 4
_cell_length_a 7.0940(3)
_cell_length_b 13.9197(5)
_cell_length_c 18.7501(9)
_cell_measurement_reflns_used 14740
_cell_measurement_temperature 93.1
_cell_measurement_theta_max 27.5
_cell_measurement_theta_min 3.1
_cell_volume 1851.50(14)
_computing_cell_refinement PROCESS-AUTO
_computing_data_collection PROCESS-AUTO
_computing_data_reduction CrystalStructure
_computing_publication_material 'CrystalStructure 3.8'
_computing_structure_refinement SHELXL
_computing_structure_solution SIR2004
_diffrn_ambient_temperature 93.1
_diffrn_detector_area_resol_mean 10.00
_diffrn_measured_fraction_theta_full 0.998
_diffrn_measured_fraction_theta_max 0.998
_diffrn_measurement_device_type 'Rigaku RAXIS-RAPID'
_diffrn_measurement_method \w
_diffrn_radiation_type 'Mo K\a'
_diffrn_radiation_wavelength 0.71075
_diffrn_reflns_av_R_equivalents 0.053
_diffrn_reflns_limit_h_max 9
_diffrn_reflns_limit_h_min -9
_diffrn_reflns_limit_k_max 17
_diffrn_reflns_limit_k_min -18
_diffrn_reflns_limit_l_max 24
_diffrn_reflns_limit_l_min -24
_diffrn_reflns_number 18100
_diffrn_reflns_theta_full 27.48
_diffrn_reflns_theta_max 27.48
_exptl_absorpt_coefficient_mu 0.532
_exptl_absorpt_correction_T_max 0.974
_exptl_absorpt_correction_T_min 0.687
_exptl_absorpt_correction_type multi-scan
_exptl_absorpt_process_details
;
Higashi, T. (1995). Program for Absorption Correction.
Rigaku Corporation, Tokyo, Japan.
;
_exptl_crystal_colour blue
_exptl_crystal_density_diffrn 1.645
_exptl_crystal_density_method 'not measured'
_exptl_crystal_description block
_exptl_crystal_F_000 936.00
_exptl_crystal_size_max 0.30
_exptl_crystal_size_mid 0.10
_exptl_crystal_size_min 0.05
_refine_diff_density_max 1.56
_refine_diff_density_min -0.60
_refine_ls_abs_structure_details 'Flack, H. D. (1983), Acta Cryst. A39, 876-881. 1805 Friedel Pairs'
_refine_ls_abs_structure_Flack 0.03(11)
_refine_ls_extinction_method none
_refine_ls_goodness_of_fit_ref 1.062
_refine_ls_hydrogen_treatment constr
_refine_ls_number_parameters 171
_refine_ls_number_reflns 4238
_refine_ls_R_factor_gt 0.0532
_refine_ls_shift/su_max 0.0010
_refine_ls_structure_factor_coef Fsqd
_refine_ls_weighting_details 'w = 1/[\s^2^(Fo^2^)+(0.0809P)^2^+1.8025P] where P=(Fo^2^+2Fc^2^)/3'
_refine_ls_weighting_scheme calc
_refine_ls_wR_factor_ref 0.1459
_reflns_number_gt 3516
_reflns_number_total 4238
_reflns_threshold_expression F^2^>2.0\s(F^2^)
_cod_data_source_file b925151k.txt
_cod_data_source_block compd2
_cod_original_cell_volume 1851.49(14)
_cod_original_formula_sum 'C22 H10 N4 S4 '
_cod_database_code 7105493

loop_
_symmetry_equiv_pos_site_id
_symmetry_equiv_pos_as_xyz
1 +X,+Y,+Z
2 1/2+X,1/2-Y,-Z
3 -X,1/2+Y,1/2-Z
4 1/2-X,-Y,1/2+Z

loop_
_atom_site_label
_atom_site_type_symbol
_atom_site_fract_x
_atom_site_fract_y
_atom_site_fract_z
_atom_site_U_iso_or_equiv
_atom_site_adp_type
_atom_site_occupancy
_atom_site_symmetry_multiplicity
_atom_site_calc_flag
_atom_site_refinement_flags
_atom_site_disorder_assembly
_atom_site_disorder_group
S(1) S 0.65735(14) 0.43418(7) 0.34345(5) 0.0230(2) Uani 1.00 1 d . . .
S(2) S 0.81500(14) 0.83686(7) 0.13680(5) 0.0243(2) Uani 1.00 1 d . . .
S(3) S 1.15225(16) 0.59783(8) 0.39422(7) 0.0222(3) Uiso 0.83 1 d P . .
S(3a) S 1.2451(7) 0.7763(4) 0.2845(3) 0.0226(18) Uiso 0.17 1 d P . .
S(4) S 0.31081(14) 0.67180(8) 0.08832(6) 0.0234(3) Uiso 0.88 1 d P . .
S(4a) S 0.2118(10) 0.4947(6) 0.1948(4) 0.021(2) Uiso 0.12 1 d P . .
N(1) N 0.8286(4) 0.5088(2) 0.34562(17) 0.0213(6) Uani 1.00 1 d . . .
N(2) N 0.5278(4) 0.4786(2) 0.28162(18) 0.0215(6) Uani 1.00 1 d . . .
N(3) N 0.6405(4) 0.7632(2) 0.13476(18) 0.0224(6) Uani 1.00 1 d . . .
N(4) N 0.9396(4) 0.7937(2) 0.20073(19) 0.0239(7) Uani 1.00 1 d . . .
C(1) C 0.9143(4) 0.6550(2) 0.2813(2) 0.0183(7) Uani 1.00 1 d . . .
C(2) C 0.7922(5) 0.5766(2) 0.2958(2) 0.0203(7) Uani 1.00 1 d . . .
C(3) C 0.6162(5) 0.5596(2) 0.2579(2) 0.0186(7) Uani 1.00 1 d . . .
C(4) C 0.5486(4) 0.6192(2) 0.2028(2) 0.0188(7) Uani 1.00 1 d . . .
C(5) C 0.6721(5) 0.6966(2) 0.18706(19) 0.0190(7) Uani 1.00 1 d . . .
C(6) C 0.8483(5) 0.7145(2) 0.2250(2) 0.0186(7) Uani 1.00 1 d . . .
C(7) C 1.0822(2) 0.67276(14) 0.32278(11) 0.0207(11) Uiso 0.83 1 d P . .
C(7a) C 1.1067(9) 0.6755(5) 0.3083(5) 0.001(3) Uiso 0.17 1 d P . .
C(8) C 1.2244(3) 0.74719(16) 0.30279(13) 0.0215(10) Uiso 0.83 1 d P . .
C(8a) C 1.1806(13) 0.6205(6) 0.3707(6) 0.013(3) Uiso 0.17 1 d P . .
C(9) C 1.3793(2) 0.73537(12) 0.35422(11) 0.0200(10) Uiso 0.83 1 d P . .
C(9a) C 1.3579(11) 0.6685(6) 0.3903(4) 0.032(4) Uiso 0.17 1 d P . .
C(10) C 1.35780(18) 0.66153(10) 0.40384(8) 0.0183(9) Uiso 0.83 1 d P . .
C(10a) C 1.4061(7) 0.7489(5) 0.3497(3) 0.020(4) Uiso 0.17 1 d P . .
C(11) C 1.5437(3) 0.79504(17) 0.35623(17) 0.0236(11) Uiso 0.83 1 d P . .
C(11a) C 1.4801(16) 0.6368(9) 0.4463(6) 0.031(5) Uiso 0.17 1 d P . .
C(12) C 1.6753(3) 0.7768(2) 0.4078(2) 0.0277(12) Uiso 0.83 1 d P . .
C(12a) C 1.6422(16) 0.6877(11) 0.4580(7) 0.008(4) Uiso 0.17 1 d P . .
C(13) C 1.6546(3) 0.7048(2) 0.45761(19) 0.0292(15) Uiso 0.83 1 d P . .
C(13a) C 1.6924(14) 0.7664(11) 0.4177(7) 0.024(5) Uiso 0.17 1 d P . .
C(14) C 1.4968(2) 0.64202(19) 0.45567(14) 0.0217(12) Uiso 0.83 1 d P . .
C(14a) C 1.5715(11) 0.8020(8) 0.3634(6) 0.033(5) Uiso 0.17 1 d P . .
C(15) C 0.3751(2) 0.60317(14) 0.16390(8) 0.0150(9) Uiso 0.88 1 d P . .
C(15a) C 0.3679(14) 0.5887(9) 0.1715(8) 0.038(9) Uiso 0.12 1 d P . .
C(16) C 0.2370(2) 0.52635(16) 0.18298(11) 0.0199(9) Uiso 0.88 1 d P . .
C(16a) C 0.294(2) 0.6543(11) 0.1149(10) 0.033(6) Uiso 0.12 1 d P . .
C(17) C 0.0814(2) 0.53718(10) 0.13172(9) 0.0215(10) Uiso 0.88 1 d P . .
C(17a) C 0.1108(15) 0.6138(7) 0.0941(6) 0.043(6) Uiso 0.12 1 d P . .
C(18) C 0.10287(14) 0.60958(8) 0.08096(6) 0.0177(9) Uiso 0.88 1 d P . .
C(18a) C 0.0541(8) 0.5318(5) 0.1311(4) 0.025(6) Uiso 0.12 1 d P . .
C(19) C -0.0862(2) 0.47982(14) 0.13233(13) 0.0247(9) Uiso 0.88 1 d P . .
C(19a) C -0.006(2) 0.6524(10) 0.0390(8) 0.033(6) Uiso 0.12 1 d P . .
C(20) C -0.2209(2) 0.49887(17) 0.08209(15) 0.0255(10) Uiso 0.88 1 d P . .
C(20a) C -0.1724(19) 0.6064(11) 0.0246(7) 0.010(4) Uiso 0.12 1 d P . .
C(21) C -0.2023(2) 0.57091(19) 0.03219(13) 0.0247(9) Uiso 0.88 1 d P . .
C(21a) C -0.2290(14) 0.5247(11) 0.0601(8) 0.009(4) Uiso 0.12 1 d P . .
C(22) C -0.0352(2) 0.62695(15) 0.02838(10) 0.0235(9) Uiso 0.88 1 d P . .
C(22a) C -0.1196(11) 0.4863(8) 0.1168(7) 0.015(5) Uiso 0.12 1 d P . .
H(8) H 1.2165 0.7924 0.2650 0.026 Uiso 0.83 1 c R . .
H(11) H 1.5607 0.8457 0.3229 0.028 Uiso 0.83 1 c R . .
H(12) H 1.7856 0.8154 0.4093 0.033 Uiso 0.83 1 c R . .
H(13) H 1.7472 0.6970 0.4938 0.035 Uiso 0.83 1 c R . .
H(14) H 1.4853 0.5895 0.4877 0.026 Uiso 0.83 1 c R . .
H(8A) H 1.1251 0.5661 0.3929 0.016 Uiso 0.17 1 c R . .
H(11A) H 1.4495 0.5823 0.4745 0.038 Uiso 0.17 1 c R . .
H(12A) H 1.7237 0.6678 0.4954 0.010 Uiso 0.17 1 c R . .
H(13A) H 1.8095 0.7974 0.4264 0.029 Uiso 0.17 1 c R . .
H(14A) H 1.6007 0.8588 0.3375 0.039 Uiso 0.17 1 c R . .
H(16) H 0.2474 0.4804 0.2202 0.024 Uiso 0.88 1 c R . .
H(19) H -0.1032 0.4302 0.1665 0.030 Uiso 0.88 1 c R . .
H(20) H -0.3320 0.4608 0.0816 0.031 Uiso 0.88 1 c R . .
H(21) H -0.3026 0.5833 -0.0001 0.030 Uiso 0.88 1 c R . .
H(22) H -0.0174 0.6738 -0.0078 0.028 Uiso 0.88 1 c R . .
H(16A) H 0.3534 0.7102 0.0963 0.040 Uiso 0.12 1 c R . .
H(19A) H 0.0300 0.7082 0.0133 0.040 Uiso 0.12 1 c R . .
H(20A) H -0.2521 0.6318 -0.0115 0.012 Uiso 0.12 1 c R . .
H(21A) H -0.3427 0.4936 0.0465 0.011 Uiso 0.12 1 c R . .
H(22A) H -0.1614 0.4326 0.1438 0.018 Uiso 0.12 1 c R . .

loop_
_atom_site_aniso_label
_atom_site_aniso_U_11
_atom_site_aniso_U_22
_atom_site_aniso_U_33
_atom_site_aniso_U_12
_atom_site_aniso_U_13
_atom_site_aniso_U_23
S(1) 0.0260(4) 0.0221(4) 0.0209(4) -0.0030(3) -0.0038(4) 0.0048(3)
S(2) 0.0234(4) 0.0216(4) 0.0278(5) -0.0006(3) -0.0028(4) 0.0062(3)
N(1) 0.0239(15) 0.0214(14) 0.0186(15) 0.0003(13) -0.0007(14) 0.0017(12)
N(2) 0.0231(15) 0.0229(15) 0.0184(16) 0.0012(13) 0.0016(13) 0.0005(13)
N(3) 0.0224(15) 0.0196(14) 0.0254(17) 0.0006(13) 0.0006(14) 0.0019(13)
N(4) 0.0220(16) 0.0259(16) 0.0238(17) 0.0001(13) -0.0003(13) 0.0019(13)
C(1) 0.0196(16) 0.0188(16) 0.0165(17) 0.0015(13) -0.0022(14) -0.0027(14)
C(2) 0.0178(17) 0.0222(17) 0.0208(18) 0.0029(14) -0.0010(15) -0.0020(14)
C(3) 0.0218(18) 0.0204(16) 0.0137(16) 0.0041(14) 0.0012(14) -0.0007(14)
C(4) 0.0179(16) 0.0197(17) 0.0188(18) 0.0022(14) 0.0019(14) -0.0025(14)
C(5) 0.0173(16) 0.0236(17) 0.0162(16) 0.0026(15) 0.0044(15) -0.0010(13)
C(6) 0.0177(17) 0.0171(15) 0.0210(18) 0.0023(14) 0.0027(15) -0.0042(13)

loop_
_atom_type_symbol
_atom_type_description
_atom_type_scat_dispersion_real
_atom_type_scat_dispersion_imag
_atom_type_scat_source
C C 0.003 0.002
;
International Tables for Crystallography
(1992, Vol. C, Tables 4.2.6.8 and 6.1.1.4)
;
H H 0.000 0.000
;
International Tables for Crystallography
(1992, Vol. C, Table 6.1.1.4)
;
N N 0.006 0.003
;
International Tables for Crystallography
(1992, Vol. C, Tables 4.2.6.8 and 6.1.1.4)
;
S S 0.125 0.123
;
International Tables for Crystallography
(1992, Vol. C, Tables 4.2.6.8 and 6.1.1.4)
;

loop_
_geom_angle_atom_site_label_1
_geom_angle_atom_site_label_2
_geom_angle_atom_site_label_3
_geom_angle
_geom_angle_publ_flag
_geom_angle_site_symmetry_1
_geom_angle_site_symmetry_2
_geom_angle_site_symmetry_3
N(1) S(1) N(2) 101.74(17) yes . . .
N(3) S(2) N(4) 101.72(17) yes . . .
C(7) S(3) C(10) 90.78(9) yes . . .
C(7a) S(3a) C(10a) 90.8(4) yes . . .
C(15) S(4) C(18) 90.77(8) yes . . .
C(15a) S(4a) C(18a) 90.8(6) yes . . .
S(1) N(1) C(2) 106.9(2) yes . . .
S(1) N(2) C(3) 106.9(2) yes . . .
S(2) N(3) C(5) 106.8(2) yes . . .
S(2) N(4) C(6) 106.9(2) yes . . .
C(2) C(1) C(6) 112.9(3) yes . . .
C(2) C(1) C(7) 122.2(3) yes . . .
C(6) C(1) C(7) 124.9(3) yes . . .
N(1) C(2) C(1) 123.5(3) yes . . .
N(1) C(2) C(3) 112.8(3) yes . . .
C(1) C(2) C(3) 123.7(3) yes . . .
N(2) C(3) C(2) 111.7(3) yes . . .
N(2) C(3) C(4) 124.6(3) yes . . .
C(2) C(3) C(4) 123.7(3) yes . . .
C(3) C(4) C(5) 112.9(3) yes . . .
C(3) C(4) C(15) 124.6(3) yes . . .
C(5) C(4) C(15) 122.5(3) yes . . .
N(3) C(5) C(4) 124.2(3) yes . . .
N(3) C(5) C(6) 112.0(3) yes . . .
C(4) C(5) C(6) 123.8(3) yes . . .
N(4) C(6) C(1) 124.4(3) yes . . .
N(4) C(6) C(5) 112.6(3) yes . . .
C(1) C(6) C(5) 123.0(3) yes . . .
S(3) C(7) C(1) 122.57(19) yes . . .
S(3) C(7) C(8) 114.17(15) yes . . .
C(1) C(7) C(8) 122.7(2) yes . . .
S(3a) C(7a) C(8a) 114.2(6) yes . . .
C(7) C(8) C(9) 105.21(17) yes . . .
C(7a) C(8a) C(9a) 105.2(7) yes . . .
C(8) C(9) C(10) 115.97(16) yes . . .
C(8) C(9) C(11) 124.09(19) yes . . .
C(10) C(9) C(11) 119.94(18) yes . . .
C(8a) C(9a) C(10a) 116.0(7) yes . . .
C(8a) C(9a) C(11a) 124.1(8) yes . . .
C(10a) C(9a) C(11a) 119.9(7) yes . . .
S(3) C(10) C(9) 113.81(12) yes . . .
S(3) C(10) C(14) 124.52(14) yes . . .
C(9) C(10) C(14) 121.66(15) yes . . .
S(3a) C(10a) C(9a) 113.8(5) yes . . .
S(3a) C(10a) C(14a) 124.5(6) yes . . .
C(9a) C(10a) C(14a) 121.7(7) yes . . .
C(9) C(11) C(12) 117.8(2) yes . . .
C(9a) C(11a) C(12a) 117.8(11) yes . . .
C(11) C(12) C(13) 122.8(2) yes . . .
C(13) C(12) C(13a) 35(2) yes . . .
C(13) C(12) C(14a) 129.5(5) yes . . .
C(12) C(13) C(14) 120.9(2) yes . . .
C(12a) C(13a) C(14a) 120.9(10) yes . . .
C(10) C(14) C(13) 116.7(2) yes . . .
C(10a) C(14a) C(13a) 116.8(9) yes . . .
S(4) C(15) C(4) 122.66(18) yes . . .
S(4) C(15) C(16) 114.17(12) yes . . .
C(4) C(15) C(16) 123.2(2) yes . . .
S(4a) C(15a) C(16a) 114.2(9) yes . . .
C(15) C(16) C(17) 105.20(15) yes . . .
C(15a) C(16a) C(17a) 105.2(11) yes . . .
C(16) C(17) C(18) 115.97(13) yes . . .
C(16) C(17) C(19) 124.09(16) yes . . .
C(18) C(17) C(19) 119.94(15) yes . . .
C(16a) C(17a) C(18a) 116.0(10) yes . . .
C(16a) C(17a) C(19a) 124.1(12) yes . . .
C(18a) C(17a) C(19a) 119.9(10) yes . . .
S(4) C(18) C(17) 113.81(9) yes . . .
S(4) C(18) C(22) 124.51(11) yes . . .
C(17) C(18) C(22) 121.67(12) yes . . .
S(4a) C(18a) C(17a) 113.8(6) yes . . .
S(4a) C(18a) C(22a) 124.5(7) yes . . .
C(17a) C(18a) C(22a) 121.7(8) yes . . .
C(17) C(19) C(20) 117.80(19) yes . . .
C(17a) C(19a) C(20a) 117.8(13) yes . . .
C(19) C(20) C(21) 122.82(18) yes . . .
C(19a) C(20a) C(21a) 122.8(13) yes . . .
C(20) C(21) C(22) 120.90(17) yes . . .
C(20a) C(21a) C(22a) 120.9(11) yes . . .
C(18) C(22) C(21) 116.75(17) yes . . .
C(18a) C(22a) C(21a) 116.7(10) yes . . .

loop_
_geom_bond_atom_site_label_1
_geom_bond_atom_site_label_2
_geom_bond_distance
_geom_bond_publ_flag
_geom_bond_site_symmetry_1
_geom_bond_site_symmetry_2
S(1) N(1) 1.599(3) yes . .
S(1) N(2) 1.603(3) yes . .
S(2) N(3) 1.608(3) yes . .
S(2) N(4) 1.606(3) yes . .
S(3) C(7) 1.769(2) yes . .
S(3) C(10) 1.7161(17) yes . .
S(3a) C(7a) 1.769(9) yes . .
S(4) C(15) 1.7689(19) yes . .
S(4) C(18) 1.7161(14) yes . .
N(1) C(2) 1.353(4) yes . .
N(2) C(3) 1.365(4) yes . .
N(3) C(5) 1.368(4) yes . .
N(4) C(6) 1.358(4) yes . .
C(1) C(2) 1.419(5) yes . .
C(1) C(6) 1.421(5) yes . .
C(1) C(7) 1.444(4) yes . .
C(2) C(3) 1.455(5) yes . .
C(3) C(4) 1.409(5) yes . .
C(4) C(5) 1.420(5) yes . .
C(4) C(15) 1.448(3) yes . .
C(5) C(6) 1.459(5) yes . .
C(8a) C(9a) 1.471(12) yes . .
C(9) C(10) 1.395(2) yes . .
C(9) C(11) 1.432(2) yes . .
C(9a) C(10a) 1.395(10) yes . .
C(9a) C(11a) 1.432(14) yes . .
C(10) C(14) 1.411(2) yes . .
C(10a) C(14a) 1.411(11) yes . .
C(11) C(12) 1.368(4) yes . .
C(11a) C(12a) 1.368(17) yes . .
C(12) C(13) 1.378(4) yes . .
C(12a) C(13a) 1.38(2) yes . .
C(13) C(14) 1.421(3) yes . .
C(13a) C(14a) 1.421(16) yes . .
C(15a) C(16a) 1.49(2) yes . .
C(16a) C(17a) 1.471(18) yes . .
C(17) C(18) 1.3945(19) yes . .
C(17) C(19) 1.432(2) yes . .
C(17a) C(18a) 1.395(13) yes . .
C(17a) C(19a) 1.432(19) yes . .
C(18) C(22) 1.4107(19) yes . .
C(18a) C(22a) 1.411(11) yes . .
C(19) C(20) 1.368(3) yes . .
C(19a) C(20a) 1.37(2) yes . .
C(20) C(21) 1.378(3) yes . .
C(20a) C(21a) 1.38(2) yes . .
C(21) C(22) 1.421(2) yes . .
C(21a) C(22a) 1.421(18) yes . .

loop_
_geom_contact_atom_site_label_1
_geom_contact_atom_site_label_2
_geom_contact_distance
_geom_contact_publ_flag
_geom_contact_site_symmetry_1
_geom_contact_site_symmetry_2
S(3) C(8) 2.743(2) ? . .
S(3a) C(8a) 2.743(11) ? . .
S(3a) C(9a) 2.612(10) ? . .
S(3a) C(10a) 1.716(8) ? . .
S(3a) C(14a) 2.771(10) ? . .
S(4) C(16) 2.743(2) ? . .
S(4a) C(15a) 1.769(14) ? . .
S(4a) C(16a) 2.743(18) ? . .
S(4a) C(17a) 2.612(14) ? . .
S(4a) C(18a) 1.716(10) ? . .
S(4a) C(22a) 2.771(12) ? . .
N(2) C(16) 2.849(3) ? . .
N(4) C(8) 2.857(4) ? . .
C(1) C(8) 2.579(4) ? . .
C(3) C(16) 3.070(4) ? . .
C(4) C(16) 2.587(4) ? . .
C(6) C(8) 3.075(4) ? . .
C(7) C(8) 1.494(3) ? . .
C(7a) C(8a) 1.494(14) ? . .
C(7a) C(9a) 2.356(11) ? . .
C(7a) C(10a) 2.481(9) ? . .
C(8) S(3) 2.743(2) ? . .
C(8) N(4) 2.857(4) ? . .
C(8) C(1) 2.579(4) ? . .
C(8) C(6) 3.075(4) ? . .
C(8) C(7) 1.494(3) ? . .
C(8) C(9) 1.471(3) ? . .
C(8) C(10) 2.430(2) ? . .
C(8) C(11) 2.565(3) ? . .
C(8a) S(3a) 2.743(11) ? . .
C(8a) C(7a) 1.494(14) ? . .
C(9) C(8) 1.471(3) ? . .
C(9a) S(3a) 2.612(10) ? . .
C(9a) C(7a) 2.356(11) ? . .
C(10) C(8) 2.430(2) ? . .
C(10a) S(3a) 1.716(8) ? . .
C(10a) C(7a) 2.481(9) ? . .
C(11) C(8) 2.565(3) ? . .
C(14a) S(3a) 2.771(10) ? . .
C(15) C(16) 1.494(2) ? . .
C(15a) S(4a) 1.769(14) ? . .
C(16) S(4) 2.743(2) ? . .
C(16) N(2) 2.849(3) ? . .
C(16) C(3) 3.070(4) ? . .
C(16) C(4) 2.587(4) ? . .
C(16) C(15) 1.494(2) ? . .
C(16) C(17) 1.471(2) ? . .
C(16) C(18) 2.430(2) ? . .
C(16) C(19) 2.565(2) ? . .
C(16a) S(4a) 2.743(18) ? . .
C(17) C(16) 1.471(2) ? . .
C(17a) S(4a) 2.612(14) ? . .
C(18) C(16) 2.430(2) ? . .
C(18a) S(4a) 1.716(10) ? . .
C(19) C(16) 2.565(2) ? . .
C(22a) S(4a) 2.771(12) ? . .

loop_
_geom_torsion_atom_site_label_1
_geom_torsion_atom_site_label_2
_geom_torsion_atom_site_label_3
_geom_torsion_atom_site_label_4
_geom_torsion
_geom_torsion_publ_flag
_geom_torsion_site_symmetry_1
_geom_torsion_site_symmetry_2
_geom_torsion_site_symmetry_3
_geom_torsion_site_symmetry_4
N(1) S(1) N(2) C(3) -0.3(2) ? . . . .
N(2) S(1) N(1) C(2) 0.3(2) ? . . . .
N(3) S(2) N(4) C(6) 0.6(2) ? . . . .
N(4) S(2) N(3) C(5) -0.1(2) ? . . . .
C(7) S(3) C(10) C(9) -1.77(14) ? . . . .
C(7) S(3) C(10) C(14) 179.29(17) ? . . . .
C(10) S(3) C(7) C(1) 174.6(2) ? . . . .
C(10) S(3) C(7) C(8) 2.66(16) ? . . . .
C(7a) S(3a) C(10a) C(9a) -1.8(6) ? . . . .
C(7a) S(3a) C(10a) C(14a) 179.3(7) ? . . . .
C(10a) S(3a) C(7a) C(8a) 2.7(7) ? . . . .
C(15) S(4) C(18) C(17) -1.76(12) ? . . . .
C(15) S(4) C(18) C(22) 179.30(13) ? . . . .
C(18) S(4) C(15) C(4) -178.5(2) ? . . . .
C(18) S(4) C(15) C(16) 2.65(14) ? . . . .
C(15a) S(4a) C(18a) C(17a) -1.8(9) ? . . . .
C(15a) S(4a) C(18a) C(22a) 179.3(9) ? . . . .
C(18a) S(4a) C(15a) C(16a) 2.7(11) ? . . . .
S(1) N(1) C(2) C(1) -179.2(3) ? . . . .
S(1) N(1) C(2) C(3) -0.3(3) ? . . . .
S(1) N(2) C(3) C(2) 0.2(3) ? . . . .
S(1) N(2) C(3) C(4) 179.2(3) ? . . . .
S(2) N(3) C(5) C(4) 179.5(3) ? . . . .
S(2) N(3) C(5) C(6) -0.4(3) ? . . . .
S(2) N(4) C(6) C(1) 179.3(3) ? . . . .
S(2) N(4) C(6) C(5) -0.9(3) ? . . . .
C(2) C(1) C(6) N(4) -179.7(3) ? . . . .
C(2) C(1) C(6) C(5) 0.5(5) ? . . . .
C(6) C(1) C(2) N(1) 178.0(3) ? . . . .
C(6) C(1) C(2) C(3) -0.9(5) ? . . . .
C(2) C(1) C(7) S(3) 1.0(4) ? . . . .
C(2) C(1) C(7) C(8) 172.2(2) ? . . . .
C(7) C(1) C(2) N(1) -4.9(5) ? . . . .
C(7) C(1) C(2) C(3) 176.3(3) ? . . . .
C(6) C(1) C(7) C(8) -11.0(4) ? . . . .
C(7) C(1) C(6) N(4) 3.2(5) ? . . . .
C(7) C(1) C(6) C(5) -176.5(3) ? . . . .
N(1) C(2) C(3) N(2) 0.0(3) ? . . . .
N(1) C(2) C(3) C(4) -179.0(3) ? . . . .
C(1) C(2) C(3) N(2) 179.0(3) ? . . . .
C(1) C(2) C(3) C(4) -0.0(5) ? . . . .
N(2) C(3) C(4) C(5) -177.6(3) ? . . . .
N(2) C(3) C(4) C(15) 0.4(5) ? . . . .
C(2) C(3) C(4) C(5) 1.2(5) ? . . . .
C(2) C(3) C(4) C(15) 179.3(3) ? . . . .
C(3) C(4) C(5) N(3) 178.5(3) ? . . . .
C(3) C(4) C(5) C(6) -1.6(5) ? . . . .
C(3) C(4) C(15) S(4) -172.3(2) ? . . . .
C(3) C(4) C(15) C(16) 6.5(4) ? . . . .
C(5) C(4) C(15) S(4) 5.6(4) ? . . . .
C(5) C(4) C(15) C(16) -175.6(2) ? . . . .
C(15) C(4) C(5) N(3) 0.4(5) ? . . . .
C(15) C(4) C(5) C(6) -179.7(3) ? . . . .
N(3) C(5) C(6) N(4) 0.9(4) ? . . . .
N(3) C(5) C(6) C(1) -179.3(3) ? . . . .
C(4) C(5) C(6) N(4) -179.0(3) ? . . . .
C(4) C(5) C(6) C(1) 0.8(5) ? . . . .
S(3) C(7) C(8) C(9) -2.7(2) ? . . . .
C(1) C(7) C(8) C(9) -174.6(2) ? . . . .
C(8) C(7) C(7a) S(3a) -10.4(3) ? . . . .
C(8) C(7) C(7a) C(1) -134.8(12) ? . . . .
C(8) C(7) C(7a) C(8a) 87.4(14) ? . . . .
S(3a) C(7a) C(8a) C(9a) -2.7(9) ? . . . .
C(7) C(8) C(9) C(10) 1.4(2) ? . . . .
C(7) C(8) C(9) C(11) -177.6(2) ? . . . .
C(7a) C(8a) C(9a) C(10a) 1.4(10) ? . . . .
C(7a) C(8a) C(9a) C(11a) -177.6(8) ? . . . .
C(8) C(9) C(10) S(3) 0.5(2) ? . . . .
C(10) C(9) C(11) C(12) -0.0(2) ? . . . .
C(11) C(9) C(10) S(3) 179.51(16) ? . . . .
C(11) C(9) C(10) C(14) -1.5(2) ? . . . .
C(8a) C(9a) C(10a) S(3a) 0.5(9) ? . . . .
C(8a) C(9a) C(10a) C(14a) 179.4(8) ? . . . .
C(8a) C(9a) C(11a) C(12a) 178.9(10) ? . . . .
S(3) C(10) C(14) C(13) -177.53(19) ? . . . .
C(9) C(10) C(14) C(13) 3.6(3) ? . . . .
S(3a) C(10a) C(14a) C(13a) -177.5(8) ? . . . .
C(9a) C(10a) C(14a) C(13a) 3.6(13) ? . . . .
C(9) C(11) C(12) C(13) -0.8(4) ? . . . .
C(9a) C(11a) C(12a) C(13a) -0.8(19) ? . . . .
C(11) C(12) C(13) C(14) 3.0(4) ? . . . .
C(11a) C(12a) C(13a) C(14a) 3(2) ? . . . .
C(12) C(13) C(14) C(10) -4.3(4) ? . . . .
C(12a) C(13a) C(14a) C(10a) -4.3(17) ? . . . .
S(4) C(15) C(16) C(17) -2.70(19) ? . . . .
C(4) C(15) C(16) C(17) 178.5(2) ? . . . .
S(4a) C(15a) C(16a) C(17a) -2.7(15) ? . . . .
C(15) C(16) C(17) C(18) 1.4(2) ? . . . .
C(15) C(16) C(17) C(19) -177.59(16) ? . . . .
C(15a) C(16a) C(17a) C(18a) 1.4(16) ? . . . .
C(15a) C(16a) C(17a) C(19a) -177.6(12) ? . . . .
C(16) C(17) C(18) S(4) 0.47(18) ? . . . .
C(16) C(17) C(18) C(22) 179.44(15) ? . . . .
C(16) C(17) C(19) C(20) 178.95(19) ? . . . .
C(18) C(17) C(19) C(20) -0.0(2) ? . . . .
C(19) C(17) C(18) S(4) 179.52(13) ? . . . .
C(19) C(17) C(18) C(22) -1.5(2) ? . . . .
C(16a) C(17a) C(18a) S(4a) 0.5(12) ? . . . .
C(16a) C(17a) C(18a) C(22a) 179.4(11) ? . . . .
C(16a) C(17a) C(19a) C(20a) 178.9(13) ? . . . .
C(18a) C(17a) C(19a) C(20a) -0.0(18) ? . . . .
C(19a) C(17a) C(18a) S(4a) 179.5(9) ? . . . .
C(19a) C(17a) C(18a) C(22a) -1.5(16) ? . . . .
S(4) C(18) C(22) C(21) -177.54(14) ? . . . .
C(17) C(18) C(22) C(21) 3.6(2) ? . . . .
S(4a) C(18a) C(22a) C(21a) -177.5(9) ? . . . .
C(17) C(19) C(20) C(21) -0.7(3) ? . . . .
C(17a) C(19a) C(20a) C(21a) -1(2) ? . . . .
C(19) C(20) C(21) C(22) 3.0(3) ? . . . .
C(19a) C(20a) C(21a) C(22a) 3(2) ? . . . .
C(20) C(21) C(22) C(18) -4.3(3) ? . . . .
C(20a) C(21a) C(22a) C(18a) -4.3(18) ? . . . .
